data_7209078
loop_
_publ_author_name
'Klien, Henrik'
'Seichter, Wilhelm'
'Weber, Edwin'

_publ_section_title
;
 Crystalline inclusion compounds of new elongated bisfluorenol hosts with
 protic guest molecules
;
_journal_issue 3
_journal_name_full CrystEngComm
_journal_page_first 586
_journal_paper_doi 10.1039/c2ce26518d
_journal_volume 15
_journal_year 2013
_chemical_formula_moiety 'C44 H30 O2, 2(C4 H10 O)'
_chemical_formula_sum 'C52 H50 O4'
_chemical_formula_weight 738.92
_chemical_name_systematic
;
?
;
_space_group_IT_number 2
_symmetry_cell_setting triclinic
_symmetry_space_group_name_Hall '-P 1'
_symmetry_space_group_name_H-M 'P -1'
_atom_sites_solution_hydrogens geom
_atom_sites_solution_primary direct
_atom_sites_solution_secondary difmap
_audit_creation_method SHELXL-97
_cell_angle_alpha 93.415(1)
_cell_angle_beta 100.351(1)
_cell_angle_gamma 110.989(1)
_cell_formula_units_Z 1
_cell_length_a 8.9750(2)
_cell_length_b 10.0343(2)
_cell_length_c 12.5415(3)
_cell_measurement_reflns_used 9936
_cell_measurement_temperature 100(2)
_cell_measurement_theta_max 34.55
_cell_measurement_theta_min 2.49
_cell_volume 1027.87(4)
_computing_cell_refinement 'SAINT-NT (Sheldrick, 2008)'
_computing_data_collection 'Kappa APEX 2 (Bruker-AXS)'
_computing_data_reduction SAINT
_computing_molecular_graphics 'ORTEP-3 (Farrugia)'
_computing_publication_material SHELXTL
_computing_structure_refinement 'SHELXL-97 (Sheldrick, 1997)'
_computing_structure_solution 'SHELXS-97 (Sheldrick, 1990)'
_diffrn_ambient_temperature 100(2)
_diffrn_measured_fraction_theta_full 1.000
_diffrn_measured_fraction_theta_max 1.000
_diffrn_measurement_device_type 'CCD area detector'
_diffrn_measurement_method 'phi and omega scans'
_diffrn_radiation_monochromator graphite
_diffrn_radiation_source 'fine-focus sealed tube'
_diffrn_radiation_type MoK\a
_diffrn_radiation_wavelength 0.71073
_diffrn_reflns_av_R_equivalents 0.0259
_diffrn_reflns_av_sigmaI/netI 0.0217
_diffrn_reflns_limit_h_max 12
_diffrn_reflns_limit_h_min -12
_diffrn_reflns_limit_k_max 13
_diffrn_reflns_limit_k_min -13
_diffrn_reflns_limit_l_max 17
_diffrn_reflns_limit_l_min -17
_diffrn_reflns_number 24430
_diffrn_reflns_theta_full 29.10
_diffrn_reflns_theta_max 29.10
_diffrn_reflns_theta_min 2.19
_diffrn_standards_decay_% <1%
_exptl_absorpt_coefficient_mu 0.074
_exptl_absorpt_correction_type none
_exptl_crystal_colour colourless
_exptl_crystal_density_diffrn 1.194
_exptl_crystal_density_method 'not measured'
_exptl_crystal_description prism
_exptl_crystal_F_000 394
_exptl_crystal_size_max 0.53
_exptl_crystal_size_mid 0.46
_exptl_crystal_size_min 0.11
_refine_diff_density_max 0.532
_refine_diff_density_min -0.571
_refine_diff_density_rms 0.061
_refine_ls_extinction_method none
_refine_ls_goodness_of_fit_ref 1.029
_refine_ls_hydrogen_treatment constr
_refine_ls_matrix_type full
_refine_ls_number_parameters 256
_refine_ls_number_reflns 5518
_refine_ls_number_restraints 0
_refine_ls_restrained_S_all 1.029
_refine_ls_R_factor_all 0.0659
_refine_ls_R_factor_gt 0.0557
_refine_ls_shift/su_max 0.000
_refine_ls_shift/su_mean 0.000
_refine_ls_structure_factor_coef Fsqd
_refine_ls_weighting_details 'calc w=1/[\s^2^(Fo^2^)+(0.0769P)^2^+0.7634P] where P=(Fo^2^+2Fc^2^)/3'
_refine_ls_weighting_scheme calc
_refine_ls_wR_factor_gt 0.1476
_refine_ls_wR_factor_ref 0.1575
_reflns_number_gt 4662
_reflns_number_total 5518
_reflns_threshold_expression >2sigma(I)
_cod_data_source_file c2ce26518d.txt
_cod_data_source_block klien_14_0m
_cod_database_code 7209078

loop_
_symmetry_equiv_pos_as_xyz
'x, y, z'
'-x, -y, -z'

loop_
_atom_site_label
_atom_site_type_symbol
_atom_site_fract_x
_atom_site_fract_y
_atom_site_fract_z
_atom_site_U_iso_or_equiv
_atom_site_adp_type
_atom_site_occupancy
_atom_site_symmetry_multiplicity
_atom_site_calc_flag
_atom_site_refinement_flags
O1 O 0.95972(13) 0.03301(12) 0.36411(8) 0.0222(2) Uani 1 1 d .
H1 H 0.9493 0.0843 0.4155 0.033 Uiso 1 1 calc R
C1 C 0.83938(17) -0.09308(14) 0.18353(11) 0.0172(3) Uani 1 1 d .
C2 C 0.96291(18) -0.10019(16) 0.13465(13) 0.0222(3) Uani 1 1 d .
H2 H 1.0689 -0.0264 0.1536 0.027 Uiso 1 1 calc R
C3 C 0.9284(2) -0.21854(17) 0.05672(14) 0.0273(3) Uani 1 1 d .
H3 H 1.0113 -0.2251 0.0216 0.033 Uiso 1 1 calc R
C4 C 0.7734(2) -0.32674(16) 0.03017(14) 0.0270(3) Uani 1 1 d .
H4 H 0.7514 -0.4059 -0.0238 0.032 Uiso 1 1 calc R
C5 C 0.65024(19) -0.32112(15) 0.08116(13) 0.0231(3) Uani 1 1 d .
H5 H 0.5452 -0.3963 0.0637 0.028 Uiso 1 1 calc R
C6 C 0.68399(17) -0.20308(14) 0.15822(12) 0.0180(3) Uani 1 1 d .
C7 C 0.57903(17) -0.16383(14) 0.22061(11) 0.0175(3) Uani 1 1 d .
C8 C 0.41540(18) -0.23444(16) 0.22219(13) 0.0227(3) Uani 1 1 d .
H8 H 0.3529 -0.3249 0.1787 0.027 Uiso 1 1 calc R
C9 C 0.34447(19) -0.16993(17) 0.28880(13) 0.0258(3) Uani 1 1 d .
H9 H 0.2324 -0.2166 0.2904 0.031 Uiso 1 1 calc R
C10 C 0.43610(19) -0.03798(17) 0.35293(13) 0.0248(3) Uani 1 1 d .
H10 H 0.3863 0.0039 0.3986 0.030 Uiso 1 1 calc R
C11 C 0.60074(18) 0.03375(16) 0.35093(11) 0.0207(3) Uani 1 1 d .
H11 H 0.6633 0.1241 0.3946 0.025 Uiso 1 1 calc R
C12 C 0.67038(16) -0.02968(14) 0.28399(11) 0.0167(3) Uani 1 1 d .
C13 C 0.84549(16) 0.02655(14) 0.26673(11) 0.0160(3) Uani 1 1 d .
C14 C 0.89588(15) 0.17461(14) 0.22638(11) 0.0153(2) Uani 1 1 d .
C15 C 1.04492(16) 0.28235(15) 0.27866(12) 0.0191(3) Uani 1 1 d .
H15 H 1.1147 0.2609 0.3356 0.023 Uiso 1 1 calc R
C16 C 1.09311(17) 0.42048(15) 0.24886(12) 0.0217(3) Uani 1 1 d .
H16 H 1.1952 0.4920 0.2853 0.026 Uiso 1 1 calc R
C17 C 0.99330(18) 0.45381(15) 0.16669(13) 0.0222(3) Uani 1 1 d .
H17 H 1.0245 0.5487 0.1475 0.027 Uiso 1 1 calc R
C18 C 0.84638(17) 0.34682(15) 0.11225(12) 0.0199(3) Uani 1 1 d .
H18 H 0.7779 0.3695 0.0552 0.024 Uiso 1 1 calc R
C19 C 0.79699(15) 0.20661(14) 0.13942(11) 0.0152(2) Uani 1 1 d .
C20 C 0.64322(16) 0.09775(14) 0.06973(10) 0.0146(2) Uani 1 1 d .
C21 C 0.49070(16) 0.09508(14) 0.08129(11) 0.0160(3) Uani 1 1 d .
H21 H 0.4836 0.1604 0.1364 0.019 Uiso 1 1 calc R
C22 C 0.65096(16) 0.00237(14) -0.01286(11) 0.0162(3) Uani 1 1 d .
H22 H 0.7543 0.0042 -0.0223 0.019 Uiso 1 1 calc R
O1A O 1.03776(16) 0.81716(12) 0.44708(10) 0.0301(3) Uani 1 1 d .
H1A H 0.9955 0.8610 0.4038 0.045 Uiso 1 1 calc R
C1A C 0.9543(3) 0.6677(2) 0.4170(3) 0.0667(9) Uani 1 1 d .
H1A1 H 0.9989 0.6187 0.4733 0.080 Uiso 1 1 calc R
H1A2 H 0.9803 0.6406 0.3474 0.080 Uiso 1 1 calc R
C2A C 0.7755(2) 0.61015(18) 0.40284(14) 0.0298(3) Uani 1 1 d .
H2A1 H 0.7307 0.6593 0.3468 0.036 Uiso 1 1 calc R
H2A2 H 0.7492 0.6363 0.4725 0.036 Uiso 1 1 calc R
C3A C 0.6890(3) 0.4521(2) 0.3704(3) 0.0640(8) Uani 1 1 d .
H3A1 H 0.7200 0.4259 0.3026 0.077 Uiso 1 1 calc R
H3A2 H 0.7315 0.4037 0.4280 0.077 Uiso 1 1 calc R
C4A C 0.5112(3) 0.3913(3) 0.3513(3) 0.0629(8) Uani 1 1 d .
H4A1 H 0.4764 0.4227 0.4148 0.094 Uiso 1 1 calc R
H4A2 H 0.4725 0.2859 0.3402 0.094 Uiso 1 1 calc R
H4A3 H 0.4650 0.4245 0.2861 0.094 Uiso 1 1 calc R

loop_
_atom_site_aniso_label
_atom_site_aniso_U_11
_atom_site_aniso_U_22
_atom_site_aniso_U_33
_atom_site_aniso_U_23
_atom_site_aniso_U_13
_atom_site_aniso_U_12
O1 0.0233(5) 0.0248(5) 0.0164(5) 0.0020(4) -0.0023(4) 0.0097(4)
C1 0.0198(6) 0.0135(6) 0.0179(6) 0.0035(5) 0.0033(5) 0.0058(5)
C2 0.0210(6) 0.0176(6) 0.0286(7) 0.0042(6) 0.0073(6) 0.0067(5)
C3 0.0312(8) 0.0196(7) 0.0358(9) 0.0040(6) 0.0157(7) 0.0110(6)
C4 0.0356(8) 0.0154(7) 0.0310(8) -0.0003(6) 0.0121(7) 0.0088(6)
C5 0.0268(7) 0.0125(6) 0.0271(7) 0.0012(5) 0.0067(6) 0.0037(5)
C6 0.0204(6) 0.0128(6) 0.0199(6) 0.0038(5) 0.0044(5) 0.0049(5)
C7 0.0194(6) 0.0134(6) 0.0175(6) 0.0037(5) 0.0038(5) 0.0032(5)
C8 0.0211(7) 0.0170(6) 0.0244(7) 0.0029(5) 0.0056(5) 0.0001(5)
C9 0.0207(7) 0.0252(7) 0.0290(8) 0.0059(6) 0.0103(6) 0.0029(6)
C10 0.0254(7) 0.0272(8) 0.0228(7) 0.0043(6) 0.0108(6) 0.0081(6)
C11 0.0240(7) 0.0196(7) 0.0164(6) 0.0022(5) 0.0052(5) 0.0053(5)
C12 0.0178(6) 0.0152(6) 0.0147(6) 0.0039(5) 0.0025(5) 0.0034(5)
C13 0.0160(6) 0.0144(6) 0.0147(6) 0.0018(5) 0.0004(5) 0.0035(5)
C14 0.0147(6) 0.0125(6) 0.0154(6) 0.0000(5) 0.0021(5) 0.0023(5)
C15 0.0152(6) 0.0178(6) 0.0191(6) 0.0006(5) -0.0004(5) 0.0022(5)
C16 0.0171(6) 0.0160(6) 0.0237(7) -0.0017(5) 0.0016(5) -0.0014(5)
C17 0.0241(7) 0.0122(6) 0.0247(7) 0.0012(5) 0.0039(6) 0.0009(5)
C18 0.0207(6) 0.0152(6) 0.0198(6) 0.0019(5) 0.0003(5) 0.0041(5)
C19 0.0145(5) 0.0133(6) 0.0148(6) -0.0008(5) 0.0018(5) 0.0026(5)
C20 0.0152(6) 0.0118(5) 0.0134(6) 0.0014(4) -0.0001(4) 0.0026(5)
C21 0.0177(6) 0.0140(6) 0.0148(6) 0.0000(5) 0.0021(5) 0.0051(5)
C22 0.0143(6) 0.0158(6) 0.0170(6) 0.0015(5) 0.0022(5) 0.0044(5)
O1A 0.0382(6) 0.0182(5) 0.0334(6) 0.0014(5) 0.0079(5) 0.0101(5)
C1A 0.0366(11) 0.0174(9) 0.146(3) -0.0130(12) 0.0365(14) 0.0052(8)
C2A 0.0319(8) 0.0278(8) 0.0284(8) -0.0022(6) 0.0009(6) 0.0134(7)
C3A 0.0361(11) 0.0256(10) 0.127(3) -0.0086(12) 0.0268(13) 0.0070(8)
C4A 0.0322(10) 0.0464(13) 0.095(2) -0.0245(13) 0.0055(11) 0.0062(9)

loop_
_atom_type_symbol
_atom_type_description
_atom_type_scat_dispersion_real
_atom_type_scat_dispersion_imag
_atom_type_scat_source
C C 0.0033 0.0016 'International Tables Vol C Tables 4.2.6.8 and 6.1.1.4'
H H 0.0000 0.0000 'International Tables Vol C Tables 4.2.6.8 and 6.1.1.4'
O O 0.0106 0.0060 'International Tables Vol C Tables 4.2.6.8 and 6.1.1.4'

loop_
_geom_angle_atom_site_label_1
_geom_angle_atom_site_label_2
_geom_angle_atom_site_label_3
_geom_angle
_geom_angle_site_symmetry_1
C13 O1 H1 109.5 .
C2 C1 C6 121.23(13) .
C2 C1 C13 128.00(13) .
C6 C1 C13 110.77(12) .
C1 C2 C3 118.40(14) .
C1 C2 H2 120.8 .
C3 C2 H2 120.8 .
C4 C3 C2 120.46(14) .
C4 C3 H3 119.8 .
C2 C3 H3 119.8 .
C5 C4 C3 121.11(14) .
C5 C4 H4 119.4 .
C3 C4 H4 119.4 .
C4 C5 C6 118.54(14) .
C4 C5 H5 120.7 .
C6 C5 H5 120.7 .
C5 C6 C1 120.24(13) .
C5 C6 C7 131.05(13) .
C1 C6 C7 108.65(12) .
C8 C7 C12 120.50(13) .
C8 C7 C6 130.84(13) .
C12 C7 C6 108.63(12) .
C7 C8 C9 118.69(14) .
C7 C8 H8 120.7 .
C9 C8 H8 120.7 .
C10 C9 C8 120.67(14) .
C10 C9 H9 119.7 .
C8 C9 H9 119.7 .
C9 C10 C11 120.72(14) .
C9 C10 H10 119.6 .
C11 C10 H10 119.6 .
C12 C11 C10 118.53(14) .
C12 C11 H11 120.7 .
C10 C11 H11 120.7 .
C11 C12 C7 120.89(13) .
C11 C12 C13 128.61(13) .
C7 C12 C13 110.51(12) .
O1 C13 C1 107.98(11) .
O1 C13 C12 111.34(11) .
C1 C13 C12 101.44(10) .
O1 C13 C14 109.34(11) .
C1 C13 C14 113.20(11) .
C12 C13 C14 113.27(11) .
C15 C14 C19 118.60(12) .
C15 C14 C13 118.84(12) .
C19 C14 C13 122.55(11) .
C16 C15 C14 121.25(13) .
C16 C15 H15 119.4 .
C14 C15 H15 119.4 .
C17 C16 C15 120.24(13) .
C17 C16 H16 119.9 .
C15 C16 H16 119.9 .
C16 C17 C18 119.13(13) .
C16 C17 H17 120.4 .
C18 C17 H17 120.4 .
C17 C18 C19 121.58(13) .
C17 C18 H18 119.2 .
C19 C18 H18 119.2 .
C18 C19 C14 119.10(12) .
C18 C19 C20 116.89(12) .
C14 C19 C20 123.97(12) .
C21 C20 C22 118.84(12) .
C21 C20 C19 120.97(12) .
C22 C20 C19 120.08(12) .
C22 C21 C20 120.43(12) 2_655
C22 C21 H21 119.8 2_655
C20 C21 H21 119.8 .
C21 C22 C20 120.72(12) 2_655
C21 C22 H22 119.6 2_655
C20 C22 H22 119.6 .
C1A O1A H1A 109.5 .
O1A C1A C2A 117.56(16) .
O1A C1A H1A1 107.9 .
C2A C1A H1A1 107.9 .
O1A C1A H1A2 107.9 .
C2A C1A H1A2 107.9 .
H1A1 C1A H1A2 107.2 .
C1A C2A C3A 116.92(16) .
C1A C2A H2A1 108.1 .
C3A C2A H2A1 108.1 .
C1A C2A H2A2 108.1 .
C3A C2A H2A2 108.1 .
H2A1 C2A H2A2 107.3 .
C4A C3A C2A 118.68(19) .
C4A C3A H3A1 107.6 .
C2A C3A H3A1 107.6 .
C4A C3A H3A2 107.6 .
C2A C3A H3A2 107.6 .
H3A1 C3A H3A2 107.1 .
C3A C4A H4A1 109.5 .
C3A C4A H4A2 109.5 .
H4A1 C4A H4A2 109.5 .
C3A C4A H4A3 109.5 .
H4A1 C4A H4A3 109.5 .
H4A2 C4A H4A3 109.5 .

loop_
_geom_bond_atom_site_label_1
_geom_bond_atom_site_label_2
_geom_bond_distance
_geom_bond_site_symmetry_2
O1 C13 1.4282(16) .
O1 H1 0.8400 .
C1 C2 1.3806(19) .
C1 C6 1.4002(19) .
C1 C13 1.5217(18) .
C2 C3 1.397(2) .
C2 H2 0.9500 .
C3 C4 1.390(2) .
C3 H3 0.9500 .
C4 C5 1.389(2) .
C4 H4 0.9500 .
C5 C6 1.389(2) .
C5 H5 0.9500 .
C6 C7 1.4658(19) .
C7 C8 1.3877(19) .
C7 C12 1.4014(19) .
C8 C9 1.394(2) .
C8 H8 0.9500 .
C9 C10 1.390(2) .
C9 H9 0.9500 .
C10 C11 1.398(2) .
C10 H10 0.9500 .
C11 C12 1.3821(19) .
C11 H11 0.9500 .
C12 C13 1.5287(19) .
C13 C14 1.5357(18) .
C14 C15 1.3973(18) .
C14 C19 1.4065(18) .
C15 C16 1.392(2) .
C15 H15 0.9500 .
C16 C17 1.378(2) .
C16 H16 0.9500 .
C17 C18 1.3902(19) .
C17 H17 0.9500 .
C18 C19 1.3987(19) .
C18 H18 0.9500 .
C19 C20 1.4949(17) .
C20 C21 1.3933(18) .
C20 C22 1.3961(18) .
C21 C22 1.3879(18) 2_655
C21 H21 0.9500 .
C22 C21 1.3879(18) 2_655
C22 H22 0.9500 .
O1A C1A 1.407(2) .
O1A H1A 0.8400 .
C1A C2A 1.470(3) .
C1A H1A1 0.9900 .
C1A H1A2 0.9900 .
C2A C3A 1.487(3) .
C2A H2A1 0.9900 .
C2A H2A2 0.9900 .
C3A C4A 1.457(3) .
C3A H3A1 0.9900 .
C3A H3A2 0.9900 .
C4A H4A1 0.9800 .
C4A H4A2 0.9800 .
C4A H4A3 0.9800 .

loop_
_geom_torsion_atom_site_label_1
_geom_torsion_atom_site_label_2
_geom_torsion_atom_site_label_3
_geom_torsion_atom_site_label_4
_geom_torsion
_geom_torsion_site_symmetry_4
C6 C1 C2 C3 1.6(2) .
C13 C1 C2 C3 -177.54(14) .
C1 C2 C3 C4 -0.6(2) .
C2 C3 C4 C5 -0.9(3) .
C3 C4 C5 C6 1.3(2) .
C4 C5 C6 C1 -0.2(2) .
C4 C5 C6 C7 176.62(15) .
C2 C1 C6 C5 -1.2(2) .
C13 C1 C6 C5 178.04(13) .
C2 C1 C6 C7 -178.73(13) .
C13 C1 C6 C7 0.56(15) .
C5 C6 C7 C8 1.1(3) .
C1 C6 C7 C8 178.26(14) .
C5 C6 C7 C12 -177.06(15) .
C1 C6 C7 C12 0.06(16) .
C12 C7 C8 C9 -0.6(2) .
C6 C7 C8 C9 -178.65(14) .
C7 C8 C9 C10 -0.4(2) .
C8 C9 C10 C11 0.8(2) .
C9 C10 C11 C12 -0.2(2) .
C10 C11 C12 C7 -0.9(2) .
C10 C11 C12 C13 179.56(13) .
C8 C7 C12 C11 1.3(2) .
C6 C7 C12 C11 179.73(12) .
C8 C7 C12 C13 -179.07(12) .
C6 C7 C12 C13 -0.65(15) .
C2 C1 C13 O1 -64.53(18) .
C6 C1 C13 O1 116.24(12) .
C2 C1 C13 C12 178.34(14) .
C6 C1 C13 C12 -0.89(14) .
C2 C1 C13 C14 56.66(18) .
C6 C1 C13 C14 -122.57(12) .
C11 C12 C13 O1 65.85(18) .
C7 C12 C13 O1 -113.73(13) .
C11 C12 C13 C1 -179.50(14) .
C7 C12 C13 C1 0.92(14) .
C11 C12 C13 C14 -57.87(18) .
C7 C12 C13 C14 122.55(12) .
O1 C13 C14 C15 6.88(17) .
C1 C13 C14 C15 -113.54(14) .
C12 C13 C14 C15 131.69(13) .
O1 C13 C14 C19 -172.45(12) .
C1 C13 C14 C19 67.14(16) .
C12 C13 C14 C19 -47.64(17) .
C19 C14 C15 C16 2.4(2) .
C13 C14 C15 C16 -176.94(12) .
C14 C15 C16 C17 0.2(2) .
C15 C16 C17 C18 -1.7(2) .
C16 C17 C18 C19 0.5(2) .
C17 C18 C19 C14 2.2(2) .
C17 C18 C19 C20 -175.36(13) .
C15 C14 C19 C18 -3.57(19) .
C13 C14 C19 C18 175.76(12) .
C15 C14 C19 C20 173.79(13) .
C13 C14 C19 C20 -6.9(2) .
C18 C19 C20 C21 -76.59(17) .
C14 C19 C20 C21 106.00(16) .
C18 C19 C20 C22 99.51(15) .
C14 C19 C20 C22 -77.91(17) .
C22 C20 C21 C22 1.0(2) 2_655
C19 C20 C21 C22 177.15(12) 2_655
C21 C20 C22 C21 -1.0(2) 2_655
C19 C20 C22 C21 -177.18(12) 2_655
O1A C1A C2A C3A 179.6(2) .
C1A C2A C3A C4A -177.6(3) .
